data_7128251
loop_
_publ_author_name
'Fukuda, Yosuke'
'Yoshinari, Nobuto'
'Yamagami, Kohei'
'Konno, Takumi'

_publ_section_title
;
 Transformations of empty Cu core to CuCuO and CuS cores <i>via</i> oxide
 and sulfide insertions.
;
_journal_issue 44
_journal_name_full 'Chemical communications (Cambridge, England)'
_journal_page_first 5386
_journal_page_last 5389
_journal_paper_doi 10.1039/d1cc01572a
_journal_volume 57
_journal_year 2021
_chemical_absolute_configuration rm
_chemical_formula_sum 'C36 H60 Cu4 N12 Na8 O25 Rh4 S12'
_chemical_formula_weight 2295.40
_space_group_crystal_system cubic
_space_group_IT_number 198
_space_group_name_Hall 'P 2ac 2ab 3'
_space_group_name_H-M_alt 'P 21 3'
_atom_sites_solution_hydrogens geom
_audit_creation_method SHELXL-2018/1
_audit_update_record
;
2021-04-19 deposited with the CCDC.	2021-04-27 downloaded from the CCDC.
;
_cell_angle_alpha 90
_cell_angle_beta 90
_cell_angle_gamma 90
_cell_formula_units_Z 4
_cell_length_a 23.6536(15)
_cell_length_b 23.6536(15)
_cell_length_c 23.6536(15)
_cell_measurement_reflns_used 77886
_cell_measurement_temperature 100(2)
_cell_measurement_theta_max 21.72
_cell_measurement_theta_min 0.50
_cell_volume 13234.0(15)
_computing_cell_refinement 'RAPID-AUTO (Rigaku Corporation)'
_computing_data_collection 'RAPID-AUTO (Rigaku Corporation)'
_computing_data_reduction 'RAPID-AUTO (Rigaku Corporation)'
_computing_molecular_graphics 'Yadokari-XG 2009 (Wakita, Nemoto et al., 2009)'
_computing_publication_material 'Mercury 2020.1'
_computing_structure_refinement 'SHELXL-2018/1 (Sheldrick, 2018)'
_computing_structure_solution 'SHELXS-2018 (Sheldrick, 2014)'
_diffrn_ambient_temperature 100(2)
_diffrn_detector_area_resol_mean 5.814
_diffrn_measured_fraction_theta_full 1.000
_diffrn_measured_fraction_theta_max 1.000
_diffrn_measurement_device_type 'RIGAKU 1/4chi goniometer with PILATUS3 X CdTe 1M'
_diffrn_measurement_method /w
_diffrn_radiation_monochromator Si(311)
_diffrn_radiation_type synchrotron
_diffrn_radiation_wavelength 0.4126
_diffrn_reflns_av_R_equivalents 0.0834
_diffrn_reflns_av_unetI/netI 0.0432
_diffrn_reflns_Laue_measured_fraction_full 1.000
_diffrn_reflns_Laue_measured_fraction_max 1.000
_diffrn_reflns_limit_h_max 28
_diffrn_reflns_limit_h_min -28
_diffrn_reflns_limit_k_max 28
_diffrn_reflns_limit_k_min -28
_diffrn_reflns_limit_l_max 28
_diffrn_reflns_limit_l_min -28
_diffrn_reflns_number 83360
_diffrn_reflns_point_group_measured_fraction_full 1.000
_diffrn_reflns_point_group_measured_fraction_max 1.000
_diffrn_reflns_theta_full 14.333
_diffrn_reflns_theta_max 14.391
_diffrn_reflns_theta_min 0.707
_diffrn_source 'SPring-8 BL02B1 bending magnet'
_exptl_absorpt_coefficient_mu 0.885
_exptl_absorpt_correction_T_max 0.5843
_exptl_absorpt_correction_T_min 0.3325
_exptl_absorpt_correction_type multi-scan
_exptl_absorpt_process_details 'ABSCOR (Rigaku, 1995)'
_exptl_crystal_colour green
_exptl_crystal_density_diffrn 1.152
_exptl_crystal_description block
_exptl_crystal_F_000 4544
_exptl_crystal_size_max 0.150
_exptl_crystal_size_mid 0.130
_exptl_crystal_size_min 0.080
_refine_diff_density_max 0.626
_refine_diff_density_min -0.385
_refine_diff_density_rms 0.103
_refine_ls_abs_structure_details
;
 Flack x determined using 2277 quotients [(I+)-(I-)]/[(I+)+(I-)]
 (Parsons, Flack and Wagner, Acta Cryst. B69 (2013) 249-259).
;
_refine_ls_abs_structure_Flack 0.046(7)
_refine_ls_extinction_method none
_refine_ls_goodness_of_fit_ref 0.980
_refine_ls_hydrogen_treatment constr
_refine_ls_matrix_type full
_refine_ls_number_parameters 316
_refine_ls_number_reflns 8124
_refine_ls_number_restraints 80
_refine_ls_restrained_S_all 0.980
_refine_ls_R_factor_all 0.0731
_refine_ls_R_factor_gt 0.0592
_refine_ls_shift/su_max 0.001
_refine_ls_shift/su_mean 0.000
_refine_ls_structure_factor_coef Fsqd
_refine_ls_weighting_details 'w=1/[\s^2^(Fo^2^)+(0.1271P)^2^] where P=(Fo^2^+2Fc^2^)/3'
_refine_ls_weighting_scheme calc
_refine_ls_wR_factor_gt 0.1678
_refine_ls_wR_factor_ref 0.1792
_reflns_Friedel_coverage 0.857
_reflns_Friedel_fraction_full 1.000
_reflns_Friedel_fraction_max 1.000
_reflns_number_gt 6179
_reflns_number_total 8124
_reflns_threshold_expression 'I > 2\s(I)'
_cod_data_source_file d1cc01572a2.cif
_cod_data_source_block 2
_cod_depositor_comments 'Adding full bibliography for 7128250--7128252.cif.'
_cod_original_cell_volume 13234(3)
_cod_database_code 7128251
_shelx_shelxl_version_number 2018/1
_shelx_space_group_comment
;
The symmetry employed for this shelxl refinement is uniquely defined
by the following loop, which should always be used as a source of
symmetry information in preference to the above space-group names.
They are only intended as comments.
;
_shelx_estimated_absorpt_t_min 0.879
_shelx_estimated_absorpt_t_max 0.933

loop_
_space_group_symop_operation_xyz
'x, y, z'
'-x+1/2, -y, z+1/2'
'x+1/2, -y+1/2, -z'
'-x, y+1/2, -z+1/2'
'z, x, y'
'y, z, x'
'-z+1/2, -x, y+1/2'
'-y, z+1/2, -x+1/2'
'z+1/2, -x+1/2, -y'
'-y+1/2, -z, x+1/2'
'-z, x+1/2, -y+1/2'
'y+1/2, -z+1/2, -x'

loop_
_atom_site_label
_atom_site_type_symbol
_atom_site_fract_x
_atom_site_fract_y
_atom_site_fract_z
_atom_site_U_iso_or_equiv
_atom_site_adp_type
_atom_site_occupancy
_atom_site_site_symmetry_order
_atom_site_calc_flag
_atom_site_refinement_flags_posn
_atom_site_refinement_flags_adp
_atom_site_refinement_flags_occupancy
_atom_site_disorder_assembly
_atom_site_disorder_group
Rh1 Rh 0.66534(4) 0.24173(5) 0.60765(4) 0.0922(3) Uani 1 1 d . . . . .
Rh2 Rh 0.90554(3) 0.09446(3) 0.59446(3) 0.0711(3) Uani 1 3 d S T P . .
Cu1 Cu 0.75800(7) 0.24200(7) 0.74200(7) 0.0953(7) Uani 1 3 d S T P . .
Cu2 Cu 0.76466(7) 0.13024(6) 0.67149(6) 0.0924(4) Uani 1 1 d . . . . .
S1 S 0.75203(13) 0.28604(16) 0.59663(17) 0.1039(10) Uani 1 1 d . . . . .
S2 S 0.66782(13) 0.24276(15) 0.70549(14) 0.0956(8) Uani 1 1 d . . . . .
S3 S 0.70346(15) 0.15204(15) 0.59970(14) 0.0994(9) Uani 1 1 d . . . . .
S4 S 0.82664(11) 0.06072(11) 0.64062(10) 0.0760(6) Uani 1 1 d . . . . .
O1 O 0.8043(4) 0.1957(4) 0.6957(4) 0.096(4) Uani 1 3 d S T P . .
O2 O 0.6817(11) 0.2424(16) 0.4079(8) 0.271(10) Uani 1 1 d . . . . .
O3 O 0.7250(10) 0.3255(15) 0.4071(9) 0.294(13) Uani 1 1 d . . . . .
O4 O 0.5810(11) 0.4237(8) 0.6425(10) 0.239(10) Uani 1 1 d . . . . .
O5 O 0.5517(10) 0.4016(9) 0.7227(9) 0.229(9) Uani 1 1 d . . . . .
O6 O 0.5083(9) 0.1259(10) 0.6535(12) 0.255(13) Uani 1 1 d . . . . .
O7 O 0.5223(8) 0.0665(9) 0.5877(10) 0.247(10) Uani 1 1 d . . . . .
O8 O 0.8148(7) -0.0050(7) 0.4435(5) 0.175(7) Uani 1 1 d . . . . .
O9 O 0.7837(9) -0.0676(6) 0.4955(6) 0.211(9) Uani 1 1 d . . . . .
N1 N 0.6603(4) 0.2445(5) 0.5182(4) 0.102(3) Uani 1 1 d . . . . .
H1A H 0.666527 0.209441 0.503673 0.123 Uiso 1 1 calc R U . . .
H1B H 0.625207 0.255974 0.507440 0.123 Uiso 1 1 calc R U . . .
N2 N 0.6260(4) 0.3192(5) 0.6166(5) 0.111(4) Uani 1 1 d . . . . .
H2A H 0.652062 0.346840 0.610456 0.134 Uiso 1 1 calc R U . . .
H2B H 0.599112 0.322412 0.589297 0.134 Uiso 1 1 calc R U . . .
N3 N 0.5881(4) 0.2015(6) 0.6125(5) 0.119(4) Uani 1 1 d . . . . .
H3A H 0.576744 0.200849 0.649244 0.143 Uiso 1 1 calc R U . . .
H3B H 0.562216 0.221955 0.592660 0.143 Uiso 1 1 calc R U . . .
N4 N 0.8772(4) 0.0472(4) 0.5243(4) 0.088(2) Uani 1 1 d . . . . .
H4A H 0.861096 0.071031 0.498704 0.106 Uiso 1 1 calc R U . . .
H4B H 0.907319 0.030328 0.507414 0.106 Uiso 1 1 calc R U . . .
C1 C 0.7588(7) 0.2820(10) 0.5197(7) 0.151(8) Uani 1 1 d . . . . .
H1 H 0.781838 0.313881 0.505519 0.181 Uiso 1 1 calc R U . . .
H2 H 0.777539 0.246171 0.508744 0.181 Uiso 1 1 calc R U . . .
C2 C 0.7032(7) 0.2844(10) 0.4962(7) 0.145(7) Uani 1 1 d . . . . .
H3 H 0.688511 0.323390 0.503212 0.174 Uiso 1 1 calc R U . . .
C3 C 0.7050(11) 0.275(2) 0.4281(10) 0.223(10) Uani 1 1 d . . . . .
C4 C 0.6424(7) 0.3159(7) 0.7151(7) 0.121(5) Uani 1 1 d . . . . .
H4 H 0.625017 0.320076 0.752948 0.145 Uiso 1 1 calc R U . . .
H5 H 0.674561 0.342602 0.712455 0.145 Uiso 1 1 calc R U . . .
C5 C 0.5999(8) 0.3292(9) 0.6705(8) 0.136(5) Uani 1 1 d . . . . .
H6 H 0.567415 0.302453 0.674650 0.164 Uiso 1 1 calc R U . . .
C6 C 0.5747(12) 0.3960(13) 0.6743(14) 0.201(11) Uani 1 1 d . . . . .
C7 C 0.6381(7) 0.1133(8) 0.6195(7) 0.136(6) Uani 1 1 d . . . . .
H7 H 0.641569 0.073025 0.608656 0.163 Uiso 1 1 calc R U . . .
H8 H 0.632296 0.115342 0.660886 0.163 Uiso 1 1 calc R U . . .
C8 C 0.5886(7) 0.1397(6) 0.5893(8) 0.117(4) Uani 1 1 d . . . . .
H9 H 0.592742 0.138302 0.547252 0.140 Uiso 1 1 calc R U . . .
C9 C 0.5310(9) 0.1079(11) 0.6113(11) 0.164(7) Uani 1 1 d . . . . .
C10 C 0.7897(5) 0.0277(6) 0.5810(5) 0.092(3) Uani 1 1 d . . . . .
H10 H 0.764616 -0.002886 0.594713 0.110 Uiso 1 1 calc R U . . .
H11 H 0.766367 0.056047 0.560965 0.110 Uiso 1 1 calc R U . . .
C11 C 0.8353(5) 0.0032(5) 0.5407(5) 0.088(3) Uani 1 1 d . . . . .
H12 H 0.855990 -0.027300 0.561380 0.106 Uiso 1 1 calc R U . . .
C12 C 0.8062(8) -0.0236(7) 0.4898(6) 0.116(5) Uani 1 1 d . . . . .
Na1 Na 0.450(2) 0.003(2) 0.609(2) 0.34(2) Uani 0.5 1 d . U P . .
Na2 Na 0.431(5) 0.071(4) 0.729(4) 0.58(6) Uani 0.5 1 d . U P . .
Na3 Na 0.726(3) -0.102(4) 0.601(4) 0.59(4) Uani 0.6666 1 d . U P . .
Na4 Na 0.672(2) 0.132(3) 0.394(2) 0.60(4) Uani 1 1 d . U . . .

loop_
_atom_site_aniso_label
_atom_site_aniso_U_11
_atom_site_aniso_U_22
_atom_site_aniso_U_33
_atom_site_aniso_U_23
_atom_site_aniso_U_13
_atom_site_aniso_U_12
Rh1 0.0726(5) 0.1118(7) 0.0923(6) 0.0202(5) -0.0189(4) -0.0004(4)
Rh2 0.0711(3) 0.0711(3) 0.0711(3) 0.0093(4) -0.0093(4) -0.0093(4)
Cu1 0.0953(7) 0.0953(7) 0.0953(7) 0.0042(8) -0.0042(8) -0.0042(8)
Cu2 0.1069(10) 0.0908(9) 0.0797(8) 0.0067(7) -0.0111(7) -0.0175(8)
S1 0.0728(16) 0.119(2) 0.119(2) 0.028(2) -0.0097(16) 0.0063(16)
S2 0.0845(17) 0.103(2) 0.0996(19) 0.0049(17) -0.0155(15) -0.0057(16)
S3 0.104(2) 0.108(2) 0.0863(18) 0.0073(16) -0.0189(16) 0.0036(17)
S4 0.0845(15) 0.0774(14) 0.0662(13) 0.0091(11) -0.0104(11) -0.0201(13)
O1 0.096(4) 0.096(4) 0.096(4) 0.008(4) -0.008(4) -0.008(4)
O2 0.200(19) 0.48(3) 0.129(11) 0.033(15) -0.017(12) -0.079(18)
O3 0.224(19) 0.50(3) 0.159(13) 0.153(18) -0.028(13) -0.10(2)
O4 0.29(2) 0.174(14) 0.25(2) 0.073(14) 0.034(18) 0.084(16)
O5 0.29(2) 0.213(16) 0.179(13) 0.002(12) 0.004(14) 0.124(17)
O6 0.214(17) 0.249(19) 0.30(2) -0.039(16) 0.097(16) -0.138(17)
O7 0.203(15) 0.267(19) 0.27(2) -0.064(15) -0.007(14) -0.145(15)
O8 0.218(13) 0.222(14) 0.086(6) 0.000(8) -0.037(7) -0.138(12)
O9 0.36(3) 0.145(10) 0.129(9) 0.007(8) -0.079(12) -0.126(14)
N1 0.090(6) 0.116(7) 0.101(7) 0.013(6) -0.029(5) 0.012(6)
N2 0.077(6) 0.124(8) 0.133(9) 0.026(7) -0.005(6) 0.023(6)
N3 0.075(6) 0.165(11) 0.117(8) 0.046(8) -0.028(6) 0.003(6)
N4 0.095(6) 0.098(6) 0.073(5) -0.006(5) -0.008(4) -0.019(5)
C1 0.113(11) 0.24(2) 0.098(9) 0.056(12) 0.006(8) 0.031(13)
C2 0.105(10) 0.215(19) 0.115(8) 0.072(10) -0.008(8) -0.019(11)
C3 0.133(16) 0.44(3) 0.095(9) 0.081(12) 0.004(10) -0.067(16)
C4 0.114(10) 0.121(11) 0.128(11) 0.001(9) -0.041(8) 0.024(8)
C5 0.110(10) 0.157(11) 0.141(13) 0.025(10) 0.007(10) 0.031(10)
C6 0.27(3) 0.156(15) 0.175(17) 0.017(12) 0.004(17) 0.059(17)
C7 0.133(12) 0.139(12) 0.136(12) 0.036(10) -0.070(10) -0.032(10)
C8 0.119(9) 0.101(9) 0.131(11) 0.009(8) -0.014(8) -0.014(7)
C9 0.134(12) 0.183(16) 0.173(15) 0.014(11) -0.045(9) -0.066(12)
C10 0.091(7) 0.104(8) 0.081(7) -0.004(6) -0.012(6) -0.027(6)
C11 0.082(7) 0.104(8) 0.079(6) -0.019(6) 0.000(5) -0.005(6)
C12 0.159(13) 0.110(10) 0.080(8) -0.015(7) 0.005(8) -0.046(10)
Na1 0.34(2) 0.34(2) 0.34(2) 0.002(7) 0.002(7) -0.007(7)
Na2 0.58(6) 0.58(6) 0.58(6) 0.000(7) 0.001(7) -0.003(7)
Na3 0.59(4) 0.59(4) 0.59(4) -0.001(7) -0.004(7) -0.003(7)
Na4 0.60(4) 0.60(4) 0.60(4) -0.002(7) 0.001(7) -0.001(7)

loop_
_atom_type_symbol
_atom_type_description
_atom_type_scat_dispersion_real
_atom_type_scat_dispersion_imag
_atom_type_scat_source
C C -0.0001 0.0005 'International Tables Vol C Tables 4.2.6.8 and 6.1.1.4'
H H 0.0000 0.0000 'International Tables Vol C Tables 4.2.6.8 and 6.1.1.4'
O O 0.0017 0.0018 'International Tables Vol C Tables 4.2.6.8 and 6.1.1.4'
N N 0.0004 0.0010 'International Tables Vol C Tables 4.2.6.8 and 6.1.1.4'
Cu Cu 0.2464 0.4695 'International Tables Vol C Tables 4.2.6.8 and 6.1.1.4'
Rh Rh -0.3339 2.3765 'International Tables Vol C Tables 4.2.6.8 and 6.1.1.4'
S S 0.0443 0.0407 'International Tables Vol C Tables 4.2.6.8 and 6.1.1.4'
Na Na 0.0100 0.0078 'International Tables Vol C Tables 4.2.6.8 and 6.1.1.4'

loop_
_geom_angle_atom_site_label_1
_geom_angle_atom_site_label_2
_geom_angle_atom_site_label_3
_geom_angle
_geom_angle_site_symmetry_1
_geom_angle_site_symmetry_3
_geom_angle_publ_flag
N3 Rh1 N2 90.3(5) . . ?
N3 Rh1 N1 91.2(5) . . ?
N2 Rh1 N1 92.8(5) . . ?
N3 Rh1 S3 85.8(4) . . ?
N2 Rh1 S3 175.9(3) . . ?
N1 Rh1 S3 88.2(3) . . ?
N3 Rh1 S2 88.4(4) . . ?
N2 Rh1 S2 84.2(4) . . ?
N1 Rh1 S2 177.0(3) . . ?
S3 Rh1 S2 94.65(12) . . ?
N3 Rh1 S1 176.7(4) . . ?
N2 Rh1 S1 90.5(3) . . ?
N1 Rh1 S1 85.6(3) . . ?
S3 Rh1 S1 93.48(13) . . ?
S2 Rh1 S1 94.89(13) . . ?
N4 Rh2 N4 90.1(4) . 7_665 ?
N4 Rh2 N4 90.1(4) . 8_646 ?
N4 Rh2 N4 90.1(4) 7_665 8_646 ?
N4 Rh2 S4 86.1(3) . . ?
N4 Rh2 S4 176.2(3) 7_665 . ?
N4 Rh2 S4 90.3(3) 8_646 . ?
N4 Rh2 S4 90.3(3) . 7_665 ?
N4 Rh2 S4 86.1(3) 7_665 7_665 ?
N4 Rh2 S4 176.2(3) 8_646 7_665 ?
S4 Rh2 S4 93.49(10) . 7_665 ?
N4 Rh2 S4 176.2(3) . 8_646 ?
N4 Rh2 S4 90.3(3) 7_665 8_646 ?
N4 Rh2 S4 86.1(3) 8_646 8_646 ?
S4 Rh2 S4 93.49(10) . 8_646 ?
S4 Rh2 S4 93.49(10) 7_665 8_646 ?
O1 Cu1 S2 108.84(11) . . ?
O1 Cu1 S2 108.84(11) . 7_665 ?
S2 Cu1 S2 110.09(11) . 7_665 ?
O1 Cu1 S2 108.84(11) . 8_646 ?
S2 Cu1 S2 110.09(11) . 8_646 ?
S2 Cu1 S2 110.09(11) 7_665 8_646 ?
O1 Cu2 S3 110.63(15) . . ?
O1 Cu2 S1 107.5(4) . 8_646 ?
S3 Cu2 S1 109.25(15) . 8_646 ?
O1 Cu2 S4 111.1(4) . . ?
S3 Cu2 S4 109.00(13) . . ?
S1 Cu2 S4 109.29(14) 8_646 . ?
C1 S1 Cu2 104.3(6) . 7_665 ?
C1 S1 Rh1 99.5(7) . . ?
Cu2 S1 Rh1 114.77(15) 7_665 . ?
C4 S2 Cu1 105.2(5) . . ?
C4 S2 Rh1 97.2(5) . . ?
Cu1 S2 Rh1 113.49(15) . . ?
C7 S3 Cu2 103.2(4) . . ?
C7 S3 Rh1 96.2(7) . . ?
Cu2 S3 Rh1 113.13(15) . . ?
C10 S4 Rh2 99.7(4) . . ?
C10 S4 Cu2 104.1(5) . . ?
Rh2 S4 Cu2 114.53(11) . . ?
Cu2 O1 Cu2 107.9(5) . 8_646 ?
Cu2 O1 Cu2 107.8(5) . 7_665 ?
Cu2 O1 Cu2 107.8(5) 8_646 7_665 ?
Cu2 O1 Cu1 111.0(5) . . ?
Cu2 O1 Cu1 111.0(5) 8_646 . ?
Cu2 O1 Cu1 111.0(5) 7_665 . ?
C3 O2 Na4 168(4) . 11_645 ?
C3 O2 Na4 145(4) . . ?
Na4 O2 Na4 42.8(19) 11_645 . ?
C9 O6 Na2 130(2) . . ?
C9 O7 Na1 125(2) . . ?
C12 O9 Na3 123(2) . . ?
C2 N1 Rh1 109.4(9) . . ?
C2 N1 H1A 109.8 . . ?
Rh1 N1 H1A 109.8 . . ?
C2 N1 H1B 109.8 . . ?
Rh1 N1 H1B 109.8 . . ?
H1A N1 H1B 108.2 . . ?
C5 N2 Rh1 115.5(10) . . ?
C5 N2 H2A 108.4 . . ?
Rh1 N2 H2A 108.4 . . ?
C5 N2 H2B 108.4 . . ?
Rh1 N2 H2B 108.4 . . ?
H2A N2 H2B 107.5 . . ?
C8 N3 Rh1 113.9(9) . . ?
C8 N3 H3A 108.8 . . ?
Rh1 N3 H3A 108.8 . . ?
C8 N3 H3B 108.8 . . ?
Rh1 N3 H3B 108.8 . . ?
H3A N3 H3B 107.7 . . ?
C11 N4 Rh2 112.2(6) . . ?
C11 N4 H4A 109.2 . . ?
Rh2 N4 H4A 109.2 . . ?
C11 N4 H4B 109.2 . . ?
Rh2 N4 H4B 109.2 . . ?
H4A N4 H4B 107.9 . . ?
C2 C1 S1 107.7(12) . . ?
C2 C1 H1 110.2 . . ?
S1 C1 H1 110.2 . . ?
C2 C1 H2 110.2 . . ?
S1 C1 H2 110.2 . . ?
H1 C1 H2 108.5 . . ?
C1 C2 N1 118.0(14) . . ?
C1 C2 C3 110.8(17) . . ?
N1 C2 C3 106.5(19) . . ?
C1 C2 H3 107.0 . . ?
N1 C2 H3 107.0 . . ?
C3 C2 H3 107.0 . . ?
O2 C3 O3 130(3) . . ?
O2 C3 C2 122(3) . . ?
O3 C3 C2 105(3) . . ?
C5 C4 S2 109.2(13) . . ?
C5 C4 H4 109.8 . . ?
S2 C4 H4 109.8 . . ?
C5 C4 H5 109.8 . . ?
S2 C4 H5 109.8 . . ?
H4 C4 H5 108.3 . . ?
N2 C5 C4 107.7(13) . . ?
N2 C5 C6 110.7(18) . . ?
C4 C5 C6 113.3(18) . . ?
N2 C5 H6 108.3 . . ?
C4 C5 H6 108.3 . . ?
C6 C5 H6 108.3 . . ?
O4 C6 O5 132(4) . . ?
O4 C6 C5 121(3) . . ?
O5 C6 C5 107(2) . . ?
C8 C7 S3 108.8(11) . . ?
C8 C7 H7 109.9 . . ?
S3 C7 H7 109.9 . . ?
C8 C7 H8 109.9 . . ?
S3 C7 H8 109.9 . . ?
H7 C7 H8 108.3 . . ?
C7 C8 N3 103.2(12) . . ?
C7 C8 C9 107.8(13) . . ?
N3 C8 C9 108.1(16) . . ?
C7 C8 H9 112.4 . . ?
N3 C8 H9 112.4 . . ?
C9 C8 H9 112.4 . . ?
O7 C9 O6 128(3) . . ?
O7 C9 C8 113(3) . . ?
O6 C9 C8 118(2) . . ?
C11 C10 S4 107.5(8) . . ?
C11 C10 H10 110.2 . . ?
S4 C10 H10 110.2 . . ?
C11 C10 H11 110.2 . . ?
S4 C10 H11 110.2 . . ?
H10 C10 H11 108.5 . . ?
N4 C11 C12 112.7(10) . . ?
N4 C11 C10 111.2(10) . . ?
C12 C11 C10 109.1(11) . . ?
N4 C11 H12 107.9 . . ?
C12 C11 H12 107.9 . . ?
C10 C11 H12 107.9 . . ?
O9 C12 O8 120.4(14) . . ?
O9 C12 C11 118.8(14) . . ?
O8 C12 C11 119.6(13) . . ?
O7 Na1 Na1 112.7(14) . 11_645 ?
O7 Na1 Na1 98.6(18) . 12_556 ?
Na1 Na1 Na1 60.000(3) 11_645 12_556 ?
O7 Na1 Na2 88(2) . . ?
Na1 Na1 Na2 147(3) 11_645 . ?
Na1 Na1 Na2 145(3) 12_556 . ?
O6 Na2 Na1 66(2) . . ?
Na4 Na4 Na4 60.000(3) 12_556 11_645 ?
Na4 Na4 O2 69(4) 12_556 12_556 ?
Na4 Na4 O2 118(3) 11_645 12_556 ?
Na4 Na4 O2 117(3) 12_556 . ?
Na4 Na4 O2 68(4) 11_645 . ?
O2 Na4 O2 113.0(18) 12_556 . ?

loop_
_geom_bond_atom_site_label_1
_geom_bond_atom_site_label_2
_geom_bond_distance
_geom_bond_site_symmetry_2
_geom_bond_publ_flag
Rh1 N3 2.063(11) . ?
Rh1 N2 2.066(11) . ?
Rh1 N1 2.121(10) . ?
Rh1 S3 2.313(4) . ?
Rh1 S2 2.315(4) . ?
Rh1 S1 2.318(3) . ?
Rh2 N4 2.110(9) . ?
Rh2 N4 2.110(9) 7_665 ?
Rh2 N4 2.110(9) 8_646 ?
Rh2 S4 2.305(3) . ?
Rh2 S4 2.305(3) 7_665 ?
Rh2 S4 2.305(3) 8_646 ?
Cu1 O1 1.899(16) . ?
Cu1 S2 2.301(3) . ?
Cu1 S2 2.301(3) 7_665 ?
Cu1 S2 2.301(3) 8_646 ?
Cu2 O1 1.898(6) . ?
Cu2 S3 2.290(3) . ?
Cu2 S1 2.311(3) 8_646 ?
Cu2 S4 2.321(3) . ?
S1 C1 1.829(16) . ?
S2 C4 1.846(16) . ?
S3 C7 1.857(17) . ?
S4 C10 1.833(11) . ?
O2 C3 1.07(4) . ?
O2 Na4 2.62(8) 11_645 ?
O2 Na4 2.64(8) . ?
O3 C3 1.37(4) . ?
O4 C6 1.01(3) . ?
O5 C6 1.27(3) . ?
O6 C9 1.21(3) . ?
O6 Na2 2.87(10) . ?
O7 C9 1.15(3) . ?
O7 Na1 2.34(5) . ?
O8 C12 1.196(17) . ?
O9 C12 1.179(18) . ?
O9 Na3 2.96(8) . ?
N1 C2 1.48(2) . ?
N1 H1A 0.9100 . ?
N1 H1B 0.9100 . ?
N2 C5 1.43(2) . ?
N2 H2A 0.9100 . ?
N2 H2B 0.9100 . ?
N3 C8 1.56(2) . ?
N3 H3A 0.9100 . ?
N3 H3B 0.9100 . ?
N4 C11 1.487(15) . ?
N4 H4A 0.9100 . ?
N4 H4B 0.9100 . ?
C1 C2 1.43(2) . ?
C1 H1 0.9900 . ?
C1 H2 0.9900 . ?
C2 C3 1.62(3) . ?
C2 H3 1.0000 . ?
C4 C5 1.49(2) . ?
C4 H4 0.9900 . ?
C4 H5 0.9900 . ?
C5 C6 1.69(4) . ?
C5 H6 1.0000 . ?
C7 C8 1.51(2) . ?
C7 H7 0.9900 . ?
C7 H8 0.9900 . ?
C8 C9 1.64(3) . ?
C8 H9 1.0000 . ?
C10 C11 1.552(17) . ?
C10 H10 0.9900 . ?
C10 H11 0.9900 . ?
C11 C12 1.525(18) . ?
C11 H12 1.0000 . ?
Na1 Na1 3.25(9) 11_645 ?
Na1 Na1 3.25(9) 12_556 ?
Na1 Na2 3.29(10) . ?
Na4 Na4 1.92(7) 12_556 ?
Na4 Na4 1.92(7) 11_645 ?

loop_
_geom_hbond_atom_site_label_D
_geom_hbond_atom_site_label_H
_geom_hbond_atom_site_label_A
_geom_hbond_distance_DH
_geom_hbond_distance_HA
_geom_hbond_distance_DA
_geom_hbond_angle_DHA
_geom_hbond_site_symmetry_A
_geom_hbond_publ_flag
N1 H1B O8 0.91 2.14 2.982(15) 153.4 11_645 yes
N2 H2B O8 0.91 2.24 3.11(2) 160.0 11_645 yes
N2 H2B O9 0.91 2.47 3.21(2) 138.5 11_645 yes
N3 H3B O9 0.91 2.08 2.968(17) 163.5 11_645 yes
C1 H2 S4 0.99 2.87 3.633(19) 134.7 7_665 ye
C7 H8 S1 0.99 2.86 3.551(14) 127.7 8_646 yes
C10 H11 S3 0.99 2.87 3.607(15) 132.3 . yes

loop_
_geom_torsion_atom_site_label_1
_geom_torsion_atom_site_label_2
_geom_torsion_atom_site_label_3
_geom_torsion_atom_site_label_4
_geom_torsion
_geom_torsion_site_symmetry_1
_geom_torsion_site_symmetry_2
_geom_torsion_site_symmetry_3
_geom_torsion_site_symmetry_4
_geom_torsion_publ_flag
S3 Cu2 O1 Cu2 -160.9(4) . . . 8_646 ?
S1 Cu2 O1 Cu2 79.9(6) 8_646 . . 8_646 ?
S4 Cu2 O1 Cu2 -39.7(6) . . . 8_646 ?
S3 Cu2 O1 Cu2 -44.7(7) . . . 7_665 ?
S1 Cu2 O1 Cu2 -163.9(4) 8_646 . . 7_665 ?
S4 Cu2 O1 Cu2 76.5(5) . . . 7_665 ?
S3 Cu2 O1 Cu1 77.2(2) . . . . ?
S1 Cu2 O1 Cu1 -42.03(16) 8_646 . . . ?
S4 Cu2 O1 Cu1 -161.58(9) . . . . ?
S2 Cu1 O1 Cu2 -39.6(5) . . . . ?
S2 Cu1 O1 Cu2 -159.56(10) 7_665 . . . ?
S2 Cu1 O1 Cu2 80.5(5) 8_646 . . . ?
S2 Cu1 O1 Cu2 -159.56(10) . . . 8_646 ?
S2 Cu1 O1 Cu2 80.5(5) 7_665 . . 8_646 ?
S2 Cu1 O1 Cu2 -39.6(5) 8_646 . . 8_646 ?
S2 Cu1 O1 Cu2 80.5(5) . . . 7_665 ?
S2 Cu1 O1 Cu2 -39.6(5) 7_665 . . 7_665 ?
S2 Cu1 O1 Cu2 -159.56(10) 8_646 . . 7_665 ?
Cu2 S1 C1 C2 150.0(15) 7_665 . . . ?
Rh1 S1 C1 C2 31.3(17) . . . . ?
S1 C1 C2 N1 -52(3) . . . . ?
S1 C1 C2 C3 -175(2) . . . . ?
Rh1 N1 C2 C1 44(2) . . . . ?
Rh1 N1 C2 C3 169.5(17) . . . . ?
Na4 O2 C3 O3 -97(12) 11_645 . . . ?
Na4 O2 C3 O3 135(4) . . . . ?
Na4 O2 C3 C2 60(16) 11_645 . . . ?
Na4 O2 C3 C2 -68(7) . . . . ?
C1 C2 C3 O2 123(4) . . . . ?
N1 C2 C3 O2 -7(5) . . . . ?
C1 C2 C3 O3 -75(3) . . . . ?
N1 C2 C3 O3 155(2) . . . . ?
Cu1 S2 C4 C5 152.2(12) . . . . ?
Rh1 S2 C4 C5 35.4(13) . . . . ?
Rh1 N2 C5 C4 50.4(18) . . . . ?
Rh1 N2 C5 C6 174.8(12) . . . . ?
S2 C4 C5 N2 -56.0(18) . . . . ?
S2 C4 C5 C6 -178.7(16) . . . . ?
N2 C5 C6 O4 -4(3) . . . . ?
C4 C5 C6 O4 117(3) . . . . ?
N2 C5 C6 O5 179(2) . . . . ?
C4 C5 C6 O5 -60(2) . . . . ?
Cu2 S3 C7 C8 159.3(11) . . . . ?
Rh1 S3 C7 C8 43.8(13) . . . . ?
S3 C7 C8 N3 -61.5(15) . . . . ?
S3 C7 C8 C9 -175.7(15) . . . . ?
Rh1 N3 C8 C7 50.8(14) . . . . ?
Rh1 N3 C8 C9 164.7(10) . . . . ?
Na1 O7 C9 O6 5(4) . . . . ?
Na1 O7 C9 C8 175(2) . . . . ?
Na2 O6 C9 O7 10(5) . . . . ?
Na2 O6 C9 C8 -159(3) . . . . ?
C7 C8 C9 O7 -83(2) . . . . ?
N3 C8 C9 O7 165.8(18) . . . . ?
C7 C8 C9 O6 87(2) . . . . ?
N3 C8 C9 O6 -24(2) . . . . ?
Rh2 S4 C10 C11 34.4(9) . . . . ?
Cu2 S4 C10 C11 152.9(8) . . . . ?
Rh2 N4 C11 C12 169.1(10) . . . . ?
Rh2 N4 C11 C10 46.3(12) . . . . ?
S4 C10 C11 N4 -53.9(12) . . . . ?
S4 C10 C11 C12 -178.8(10) . . . . ?
Na3 O9 C12 O8 -159(3) . . . . ?
Na3 O9 C12 C11 34(3) . . . . ?
N4 C11 C12 O9 160.9(19) . . . . ?
C10 C11 C12 O9 -75(2) . . . . ?
N4 C11 C12 O8 -6(2) . . . . ?
C10 C11 C12 O8 118(2) . . . . ?
